data_2240871
loop_
_publ_author_name
'Dickinson, Sean R.'
'M\"uller, Peter'
'Tanski, Joseph M.'

_publ_section_title
;
 Crystal structure of 3-bromo-2-hydroxybenzonitrile
;
_journal_coeditor_code LD2134
_journal_issue 7
_journal_name_full 'Acta Crystallographica Section E'
_journal_page_first o523
_journal_page_last o524
_journal_paper_doi 10.1107/S2056989015011974
_journal_volume 71
_journal_year 2015
_chemical_formula_iupac 'C7 H4 Br N O'
_chemical_formula_moiety 'C7 H4 Br N O'
_chemical_formula_sum 'C7 H4 Br N O'
_chemical_formula_weight 198.02
_chemical_name_common 3-bromo-2-hydroxybenzonitrile
_chemical_name_systematic
;
3-Bromo-2-hydroxybenzonitrile
;
_space_group_crystal_system monoclinic
_space_group_IT_number 14
_space_group_name_Hall '-P 2ybc'
_space_group_name_H-M_alt 'P 1 21/c 1'
_symmetry_space_group_name_Hall '-P 2ybc'
_symmetry_space_group_name_H-M 'P 1 21/c 1'
_atom_sites_solution_hydrogens mixed
_atom_sites_solution_primary direct
_atom_sites_solution_secondary difmap
_cell_angle_alpha 90
_cell_angle_beta 96.0620(10)
_cell_angle_gamma 90
_cell_formula_units_Z 4
_cell_length_a 13.0171(7)
_cell_length_b 3.8488(2)
_cell_length_c 13.5989(7)
_cell_measurement_reflns_used 6401
_cell_measurement_temperature 125.(2)
_cell_measurement_theta_max 30.4951
_cell_measurement_theta_min 3.0127
_cell_volume 677.50(6)
_computing_cell_refinement
;
SAINT (Bruker, 2013)
;
_computing_data_collection
;
APEX2 (Bruker, 2013)
;
_computing_data_reduction
;
SAINT (Bruker, 2013)
;
_computing_molecular_graphics
;
SHELXTL2014 (Sheldrick, 2008)
;
_computing_publication_material
;
SHELXTL2014 (Sheldrick, 2008), OLEX2 (Dolomanov <i>et al.</i>,
2009) and Mercury
(Macrae <i>et al.</i>,  2008)
;
_computing_structure_refinement
;
SHELXL2014 (Sheldrick, 2015)
;
_computing_structure_solution
;
SHELXS97 (Sheldrick, 2008)
;
_diffrn_ambient_temperature 125.(2)
_diffrn_detector_area_resol_mean 8.3333
_diffrn_measured_fraction_theta_full 0.997
_diffrn_measured_fraction_theta_max 0.997
_diffrn_measurement_device_type 'Bruker APEXII CCD'
_diffrn_measurement_method '\f and \w scans'
_diffrn_radiation_monochromator graphite
_diffrn_radiation_source 'fine-focus sealed tube'
_diffrn_radiation_type MoK\a
_diffrn_radiation_wavelength 0.71073
_diffrn_reflns_av_R_equivalents 0.0253
_diffrn_reflns_limit_h_max 18
_diffrn_reflns_limit_h_min -18
_diffrn_reflns_limit_k_max 5
_diffrn_reflns_limit_k_min -5
_diffrn_reflns_limit_l_max 19
_diffrn_reflns_limit_l_min -19
_diffrn_reflns_number 9903
_diffrn_reflns_theta_full 30.02
_diffrn_reflns_theta_max 30.02
_diffrn_reflns_theta_min 3.01
_exptl_absorpt_coefficient_mu 5.984
_exptl_absorpt_correction_T_max 0.80
_exptl_absorpt_correction_T_min 0.57
_exptl_absorpt_correction_type multi-scan
_exptl_absorpt_process_details
;
(SADABS; Bruker, 2013)
;
_exptl_crystal_colour colourless
_exptl_crystal_density_diffrn 1.941
_exptl_crystal_density_method 'not measured'
_exptl_crystal_description needle
_exptl_crystal_F_000 384
_exptl_crystal_size_max 0.220
_exptl_crystal_size_mid 0.100
_exptl_crystal_size_min 0.040
_refine_diff_density_max 0.370
_refine_diff_density_min -0.447
_refine_ls_extinction_method none
_refine_ls_goodness_of_fit_ref 1.080
_refine_ls_hydrogen_treatment mixed
_refine_ls_matrix_type full
_refine_ls_number_parameters 110
_refine_ls_number_reflns 1977
_refine_ls_number_restraints 102
_refine_ls_restrained_S_all 1.079
_refine_ls_R_factor_all 0.0246
_refine_ls_R_factor_gt 0.0203
_refine_ls_shift/su_max 0.002
_refine_ls_shift/su_mean 0.000
_refine_ls_structure_factor_coef Fsqd
_refine_ls_weighting_details 'w=1/[\s^2^(Fo^2^)+(0.0241P)^2^+0.2328P] where P=(Fo^2^+2Fc^2^)/3'
_refine_ls_weighting_scheme calc
_refine_ls_wR_factor_gt 0.0474
_refine_ls_wR_factor_ref 0.0491
_reflns_number_gt 1776
_reflns_number_total 1977
_reflns_threshold_expression 'I > 2\s(I)'
_cod_data_source_file ld2134sup1.cif
_cod_data_source_block I
_cod_database_code 2240871

loop_
_space_group_symop_operation_xyz
'x, y, z'
'-x, y+1/2, -z+1/2'
'-x, -y, -z'
'x, -y-1/2, z-1/2'

loop_
_atom_site_type_symbol
_atom_site_label
_atom_site_fract_x
_atom_site_fract_y
_atom_site_fract_z
_atom_site_U_iso_or_equiv
_atom_site_adp_type
_atom_site_calc_flag
_atom_site_occupancy
_atom_site_disorder_assembly
_atom_site_disorder_group
O O1 0.70927(9) 0.4093(4) 0.76425(9) 0.0264(3) Uani d 1.0 . .
H H1 0.6483(13) 0.420(6) 0.7450(18) 0.04 Uiso d 1.0 . .
C C1 0.66122(12) 0.6091(4) 0.92251(12) 0.0195(3) Uani d 1.0 . .
C C7 0.5648(2) 0.7338(8) 0.8786(2) 0.0225(6) Uani d 0.9272(13) A 1
N N1 0.4862(2) 0.8421(7) 0.84343(18) 0.0281(5) Uani d 0.9272(13) A 1
Br Br1A 0.5216(4) 0.7707(10) 0.8684(3) 0.0332(13) Uani d 0.0728(13) A 2
C C2 0.73013(11) 0.4575(4) 0.86256(11) 0.0185(3) Uani d 1.0 . .
C C3 0.82692(11) 0.3564(4) 0.90818(11) 0.0186(3) Uani d 1.0 . .
Br Br1 0.92397(2) 0.15982(5) 0.82834(2) 0.02008(6) Uani d 0.9272(13) A 1
C C7A 0.8979(14) 0.192(6) 0.8577(15) 0.02008(6) Uani d 0.0728(13) A 2
N N1A 0.9658(13) 0.131(5) 0.8138(13) 0.02008(6) Uani d 0.0728(13) A 2
C C4 0.85334(13) 0.3982(4) 1.00854(12) 0.0234(3) Uani d 1.0 . .
H H4 0.9194 0.3259 1.0376 0.028 Uiso calc 1.0 . .
C C5 0.78350(14) 0.5460(5) 1.06728(12) 0.0267(3) Uani d 1.0 . .
H H5 0.8017 0.5739 1.1363 0.032 Uiso calc 1.0 . .
C C6 0.68739(13) 0.6519(4) 1.02446(12) 0.0237(3) Uani d 1.0 . .
H H6 0.6394 0.7532 1.064 0.028 Uiso calc 1.0 . .

loop_
_atom_site_aniso_label
_atom_site_aniso_U_11
_atom_site_aniso_U_22
_atom_site_aniso_U_33
_atom_site_aniso_U_12
_atom_site_aniso_U_13
_atom_site_aniso_U_23
O1 0.0175(5) 0.0414(7) 0.0194(5) 0.0021(5) -0.0026(4) -0.0046(5)
C1 0.0174(7) 0.0191(7) 0.0216(7) -0.0012(5) 0.0008(6) 0.0021(6)
C7 0.0186(12) 0.0255(11) 0.0237(10) 0.0015(11) 0.0044(11) -0.0002(7)
N1 0.0217(12) 0.0369(13) 0.0253(11) 0.0038(9) 0.0012(8) 0.0005(9)
Br1A 0.029(3) 0.031(2) 0.040(2) 0.001(2) 0.003(2) -0.0004(15)
C2 0.0173(7) 0.0186(7) 0.0190(7) -0.0024(6) -0.0007(5) 0.0016(6)
C3 0.0161(6) 0.0173(7) 0.0224(7) -0.0009(6) 0.0012(5) 0.0015(6)
Br1 0.01502(9) 0.02106(9) 0.02437(10) 0.00176(7) 0.00305(6) -0.00176(7)
C7A 0.01502(9) 0.02106(9) 0.02437(10) 0.00176(7) 0.00305(6) -0.00176(7)
N1A 0.01502(9) 0.02106(9) 0.02437(10) 0.00176(7) 0.00305(6) -0.00176(7)
C4 0.0198(7) 0.0252(8) 0.0241(8) -0.0006(6) -0.0037(6) 0.0047(6)
C5 0.0290(8) 0.0325(9) 0.0176(7) -0.0004(7) -0.0023(6) 0.0027(7)
C6 0.0236(8) 0.0265(8) 0.0215(7) -0.0004(6) 0.0043(6) 0.0003(7)

loop_
_atom_type_symbol
_atom_type_description
_atom_type_scat_dispersion_real
_atom_type_scat_dispersion_imag
_atom_type_scat_source
C C 0.0033 0.0016 'International Tables Vol C Tables 4.2.6.8 and 6.1.1.4'
H H 0.0000 0.0000 'International Tables Vol C Tables 4.2.6.8 and 6.1.1.4'
N N 0.0061 0.0033 'International Tables Vol C Tables 4.2.6.8 and 6.1.1.4'
O O 0.0106 0.0060 'International Tables Vol C Tables 4.2.6.8 and 6.1.1.4'
Br Br -0.2901 2.4595 'International Tables Vol C Tables 4.2.6.8 and 6.1.1.4'

loop_
_geom_angle_atom_site_label_1
_geom_angle_atom_site_label_2
_geom_angle_atom_site_label_3
_geom_angle
C2 O1 H1 113.7(18)
C2 C1 C6 121.38(14)
C2 C1 C7 119.29(17)
C6 C1 C7 119.28(17)
C2 C1 Br1A 122.09(17)
C6 C1 Br1A 116.52(16)
N1 C7 C1 178.7(4)
O1 C2 C3 118.60(14)
O1 C2 C1 124.04(14)
C3 C2 C1 117.35(14)
C7A C3 C4 116.1(9)
C7A C3 C2 122.2(9)
C4 C3 C2 121.62(15)
C4 C3 Br1 119.86(12)
C2 C3 Br1 118.52(11)
N1A C7A C3 164.(3)
C3 C4 C5 120.30(15)
C3 C4 H4 119.9
C5 C4 H4 119.9
C6 C5 C4 119.63(15)
C6 C5 H5 120.2
C4 C5 H5 120.2
C5 C6 C1 119.71(16)
C5 C6 H6 120.1
C1 C6 H6 120.1

loop_
_geom_bond_atom_site_label_1
_geom_bond_atom_site_label_2
_geom_bond_distance
O1 C2 1.3487(19)
O1 H1 0.810(16)
C1 C2 1.401(2)
C1 C6 1.402(2)
C1 C7 1.416(3)
C1 Br1A 1.988(5)
C7 N1 1.161(4)
C2 C3 1.400(2)
C3 C7A 1.363(14)
C3 C4 1.381(2)
C3 Br1 1.9071(16)
C7A N1A 1.143(16)
C4 C5 1.393(2)
C4 H4 0.95
C5 C6 1.384(2)
C5 H5 0.95
C6 H6 0.95

loop_
_geom_hbond_atom_site_label_D
_geom_hbond_atom_site_label_H
_geom_hbond_atom_site_label_A
_geom_hbond_site_symmetry_A
_geom_hbond_distance_DH
_geom_hbond_distance_HA
_geom_hbond_distance_DA
_geom_hbond_angle_DHA
_geom_hbond_publ_flag
O1 H1 N1 2_646 0.810(16) 2.038(18) 2.810(3) 159.(2) y
O1 H1 Br1A . 0.810(16) 2.82(2) 3.262(5) 116.(2) y
O1 H1 Br1A 2_646 0.810(16) 2.621(19) 3.379(5) 156.(2) y

loop_
_geom_torsion_atom_site_label_1
_geom_torsion_atom_site_label_2
_geom_torsion_atom_site_label_3
_geom_torsion_atom_site_label_4
_geom_torsion
C6 C1 C2 O1 179.94(15)
C7 C1 C2 O1 -2.6(3)
Br1A C1 C2 O1 0.4(3)
C6 C1 C2 C3 -1.2(2)
C7 C1 C2 C3 176.33(18)
Br1A C1 C2 C3 179.33(18)
O1 C2 C3 C7A -4.1(13)
C1 C2 C3 C7A 176.9(13)
O1 C2 C3 C4 -179.97(15)
C1 C2 C3 C4 1.1(2)
O1 C2 C3 Br1 0.5(2)
C1 C2 C3 Br1 -178.46(11)
C4 C3 C7A N1A -88.(8)
C2 C3 C7A N1A 96.(8)
C7A C3 C4 C5 -176.5(12)
C2 C3 C4 C5 -0.4(2)
Br1 C3 C4 C5 179.11(13)
C3 C4 C5 C6 -0.2(3)
C4 C5 C6 C1 0.1(3)
C2 C1 C6 C5 0.6(2)
C7 C1 C6 C5 -176.89(19)
Br1A C1 C6 C5 -179.86(18)

_cod_database_fobs_code 2240871
